data_4104794
loop_
_publ_author_name
'Madhab C. Das'
'Parimal K. Bharadwaj'

_publ_section_title
;
 A Porous Coordination Polymer Exhibiting Reversible Single-Crystal to
 Single-Crystal Substitution Reactions at Mn(II) Centers by Nitrile Guest
 Molecules
;
_journal_name_full 'Journal of the American Chemical Society'
_journal_page_first 10942
_journal_page_last 10949
_journal_paper_doi 10.1021/ja9006035
_journal_volume 131
_journal_year 2009
_chemical_formula_sum 'C38 H35 Mn2 N9 O8'
_chemical_formula_weight 855.63
_chemical_name_systematic
;
 ?
;
_space_group_IT_number 15
_symmetry_cell_setting monoclinic
_symmetry_space_group_name_Hall '-C 2yc'
_symmetry_space_group_name_H-M 'C 1 2/c 1'
_atom_sites_solution_hydrogens geom
_atom_sites_solution_primary direct
_atom_sites_solution_secondary difmap
_audit_creation_method SHELXL-97
_cell_angle_alpha 90.00
_cell_angle_beta 113.510(5)
_cell_angle_gamma 90.00
_cell_formula_units_Z 4
_cell_length_a 17.777(7)
_cell_length_b 15.303(5)
_cell_length_c 16.267(6)
_cell_measurement_temperature 100(1)
_cell_measurement_theta_max 28.3
_cell_measurement_theta_min 2.5
_cell_volume 4058(3)
_computing_cell_refinement 'SAINT 6.45 ( Bruker, 2003)'
_computing_data_collection 'SMART 5.628 (Bruker, 2003)'
_computing_data_reduction 'SAINT 6.45  (Bruker, 2003)'
_computing_molecular_graphics 'Diamond 2.1e'
_computing_structure_refinement 'SHELXL-97 (Sheldrick, 1997)'
_computing_structure_solution SIR-97
_diffrn_ambient_temperature 100(1)
_diffrn_measured_fraction_theta_full 0.982
_diffrn_measured_fraction_theta_max 0.982
_diffrn_measurement_device_type 'Bruker SMART APEX'
_diffrn_measurement_method /w-scans
_diffrn_radiation_monochromator graphite
_diffrn_radiation_source 'fine-focus sealed tube'
_diffrn_radiation_type MoK\a
_diffrn_radiation_wavelength 0.71069
_diffrn_reflns_av_R_equivalents 0.0586
_diffrn_reflns_av_sigmaI/netI 0.0720
_diffrn_reflns_limit_h_max 23
_diffrn_reflns_limit_h_min -17
_diffrn_reflns_limit_k_max 18
_diffrn_reflns_limit_k_min -20
_diffrn_reflns_limit_l_max 12
_diffrn_reflns_limit_l_min -21
_diffrn_reflns_number 12847
_diffrn_reflns_theta_full 28.32
_diffrn_reflns_theta_max 28.32
_diffrn_reflns_theta_min 2.50
_exptl_absorpt_coefficient_mu 0.684
_exptl_absorpt_correction_T_max 0.8985
_exptl_absorpt_correction_T_min 0.8811
_exptl_absorpt_correction_type empirical
_exptl_absorpt_process_details 'SADABAS 2.10 (Bruker 2003)'
_exptl_crystal_colour 'pale yellow'
_exptl_crystal_density_diffrn 1.401
_exptl_crystal_description block
_exptl_crystal_F_000 1760
_exptl_crystal_size_max 0.19
_exptl_crystal_size_mid 0.18
_exptl_crystal_size_min 0.16
_refine_diff_density_max 0.645
_refine_diff_density_min -0.427
_refine_diff_density_rms 0.198
_refine_ls_extinction_method none
_refine_ls_goodness_of_fit_ref 1.051
_refine_ls_hydrogen_treatment constr
_refine_ls_matrix_type full
_refine_ls_number_parameters 262
_refine_ls_number_reflns 4918
_refine_ls_number_restraints 6
_refine_ls_restrained_S_all 1.058
_refine_ls_R_factor_all 0.0932
_refine_ls_R_factor_gt 0.0649
_refine_ls_shift/su_max 0.001
_refine_ls_shift/su_mean 0.000
_refine_ls_structure_factor_coef Fsqd
_refine_ls_weighting_details 'calc w=1/[\s^2^(Fo^2^)+(0.2000P)^2^+0.0000P] where P=(Fo^2^+2Fc^2^)/3'
_refine_ls_weighting_scheme calc
_refine_ls_wR_factor_gt 0.1537
_refine_ls_wR_factor_ref 0.2191
_reflns_number_gt 3670
_reflns_number_total 4918
_reflns_threshold_expression >2sigma(I)
_cod_data_source_file ja9006035_si_002_02.cif
_cod_data_source_block complex2
_cod_database_code 4104794

loop_
_symmetry_equiv_pos_as_xyz
'x, y, z'
'-x, y, -z+1/2'
'x+1/2, y+1/2, z'
'-x+1/2, y+1/2, -z+1/2'
'-x, -y, -z'
'x, -y, z-1/2'
'-x+1/2, -y+1/2, -z'
'x+1/2, -y+1/2, z-1/2'

loop_
_atom_site_label
_atom_site_type_symbol
_atom_site_fract_x
_atom_site_fract_y
_atom_site_fract_z
_atom_site_U_iso_or_equiv
_atom_site_adp_type
_atom_site_occupancy
_atom_site_symmetry_multiplicity
_atom_site_calc_flag
_atom_site_refinement_flags
Mn1 Mn 0.26745(9) 0.11011(9) 0.54514(9) 0.0237(7) Uani 1 1 d .
O1 O 0.2782(5) 0.0266(4) 0.6624(5) 0.0308(16) Uani 1 1 d .
O2 O 0.2514(5) -0.0397(5) 0.5335(5) 0.0321(17) Uani 1 1 d .
O4 O 0.2997(5) 0.2315(4) 0.6082(5) 0.0289(16) Uani 1 1 d .
O3 O 0.2437(5) 0.1299(4) 0.4092(5) 0.0297(17) Uani 1 1 d .
N2 N 0.1874(6) -0.3530(6) 0.5840(6) 0.036(2) Uani 1 1 d .
H2 H 0.1961 -0.3540 0.5357 0.089 Uiso 1 1 calc R
C1 C 0.2415(7) -0.1238(7) 0.7371(7) 0.029(2) Uani 1 1 d .
H1 H 0.2545 -0.0729 0.7711 0.035 Uiso 1 1 calc R
C6 C 0.2777(6) 0.3003(6) 0.7280(6) 0.025(2) Uani 1 1 d .
C8 C 0.2582(6) -0.0408(6) 0.6141(6) 0.027(2) Uani 1 1 d .
C4 C 0.2048(6) -0.2782(6) 0.6345(7) 0.0245(19) Uani 1 1 d .
N1 N 0.4013(6) 0.0921(6) 0.5682(6) 0.0299(19) Uani 1 1 d .
C2 C 0.2412(6) -0.1241(6) 0.6522(7) 0.025(2) Uani 1 1 d .
N4 N 0.1343(7) 0.1239(7) 0.5205(9) 0.038(3) Uani 1 1 d D
C5 C 0.2971(6) 0.2233(6) 0.7788(6) 0.0240(19) Uani 1 1 d .
H5 H 0.3113 0.1731 0.7560 0.059 Uiso 1 1 calc R
C3 C 0.2223(6) -0.1999(7) 0.6009(7) 0.028(2) Uani 1 1 d .
H3 H 0.2212 -0.1987 0.5432 0.063 Uiso 1 1 calc R
C7 C 0.2784(6) 0.2993(6) 0.6358(6) 0.0236(19) Uani 1 1 d .
C11 C 0.5663(7) 0.0788(7) 0.5952(7) 0.032(2) Uani 1 1 d .
C14 C 0.1552(7) -0.4294(6) 0.6091(7) 0.035(2) Uani 1 1 d .
H14A H 0.1877 -0.4418 0.6718 0.058 Uiso 1 1 calc R
H14B H 0.1609 -0.4786 0.5744 0.058 Uiso 1 1 calc R
C10 C 0.5156(7) 0.1416(8) 0.5393(9) 0.042(3) Uani 1 1 d .
H10 H 0.5359 0.1806 0.5092 0.051 Uiso 1 1 calc R
C12 C 0.5315(7) 0.0222(8) 0.6367(8) 0.039(3) Uani 1 1 d .
H12 H 0.5633 -0.0211 0.6748 0.047 Uiso 1 1 calc R
C15 C 0.0642(15) 0.1095(13) 0.490(2) 0.042(8) Uani 1 1 d D
C13 C 0.4510(8) 0.0301(8) 0.6217(8) 0.042(3) Uani 1 1 d .
H13 H 0.4290 -0.0092 0.6497 0.051 Uiso 1 1 calc R
C9 C 0.4340(8) 0.1460(8) 0.5284(9) 0.044(3) Uani 1 1 d .
H9 H 0.4008 0.1891 0.4912 0.053 Uiso 1 1 calc R
C18 C 0.0000 0.2676(15) 0.2500 0.061(6) Uani 1 2 d S.
H18A H -0.0334 0.2885 0.1910 0.072 Uiso 0.50 1 calc PR
H18B H 0.0551 0.2885 0.2672 0.072 Uiso 0.50 1 calc PR
H18C H -0.0217 0.2885 0.2918 0.072 Uiso 0.50 1 calc PR
C17 C 0.0000 0.1701(16) 0.2500 0.062(3) Uani 1 2 d SD
N3 N 0.0000 0.096(2) 0.2500 0.033(13) Uani 1 2 d SD
C16 C -0.0284(16) 0.106(3) 0.453(3) 0.052(2) Uani 1 1 d .
H16A H -0.0454 0.0563 0.4771 0.083 Uiso 1 1 calc R
H16B H -0.0495 0.1012 0.3888 0.083 Uiso 1 1 calc R
H16C H -0.0490 0.1585 0.4690 0.083 Uiso 1 1 calc R
C19 C -0.1092(18) -0.077(2) 0.257(3) 0.066(2) Uani 1 1 d D
C20 C -0.122(2) -0.064(4) 0.161(2) 0.065(2) Uani 1 1 d .
H20A H -0.1023 -0.0076 0.1540 0.084 Uiso 1 1 calc R
H20B H -0.1790 -0.0693 0.1235 0.084 Uiso 1 1 calc R
H20C H -0.0916 -0.1083 0.1447 0.084 Uiso 1 1 calc R
N5 N -0.097(7) -0.088(4) 0.328(3) 0.050(11) Uani 1 1 d D

loop_
_atom_site_aniso_label
_atom_site_aniso_U_11
_atom_site_aniso_U_22
_atom_site_aniso_U_33
_atom_site_aniso_U_23
_atom_site_aniso_U_13
_atom_site_aniso_U_12
Mn1 0.0377(11) 0.0207(9) 0.0161(9) 0.0010(5) 0.0144(7) 0.0005(5)
O1 0.053(4) 0.024(3) 0.021(3) 0.000(3) 0.020(3) -0.005(3)
O2 0.054(5) 0.028(4) 0.019(3) 0.001(3) 0.020(3) -0.006(3)
O4 0.045(4) 0.023(3) 0.023(4) -0.004(3) 0.019(3) -0.001(3)
O3 0.052(5) 0.024(3) 0.017(3) 0.003(3) 0.018(3) 0.005(3)
N2 0.049(5) 0.033(5) 0.025(4) -0.007(4) 0.014(4) -0.006(4)
C1 0.040(6) 0.025(5) 0.026(5) -0.003(4) 0.016(4) -0.001(4)
C6 0.043(5) 0.025(5) 0.014(4) 0.000(3) 0.018(4) -0.001(4)
C8 0.035(5) 0.029(5) 0.017(4) 0.001(4) 0.012(4) -0.002(4)
C4 0.032(5) 0.023(4) 0.023(5) -0.003(4) 0.016(4) -0.002(3)
N1 0.040(5) 0.028(4) 0.022(4) -0.004(3) 0.012(4) 0.001(3)
C2 0.033(5) 0.023(4) 0.022(5) 0.004(3) 0.014(4) -0.001(3)
N4 0.035(6) 0.044(6) 0.033(7) 0.018(5) 0.011(5) 0.008(4)
C5 0.035(5) 0.022(4) 0.017(4) 0.000(3) 0.013(4) 0.003(3)
C3 0.037(5) 0.032(5) 0.018(4) -0.003(4) 0.016(4) -0.005(4)
C7 0.034(5) 0.022(4) 0.019(4) -0.003(3) 0.016(4) -0.003(3)
C11 0.050(6) 0.024(5) 0.026(5) -0.005(4) 0.019(5) -0.003(4)
C14 0.047(6) 0.026(5) 0.028(5) -0.004(4) 0.012(4) -0.001(4)
C10 0.041(7) 0.041(6) 0.044(7) 0.016(5) 0.016(5) 0.000(5)
C12 0.045(7) 0.039(6) 0.038(6) 0.009(5) 0.015(5) 0.008(5)
C15 0.056(19) 0.037(15) 0.022(2) 0.007(6) 0.004(7) 0.001(5)
C13 0.053(7) 0.041(6) 0.032(6) 0.012(5) 0.016(5) 0.007(5)
C9 0.044(7) 0.032(6) 0.048(7) 0.017(5) 0.0106(5) -0.002(5)
C18 0.073(7) 0.058(8) 0.043(8) 0.010(7) 0.008(9) 0.003(7)
C17 0.076(3) 0.042(3) 0.047(4) 0.005(7) 0.002(7) 0.001(8)
N3 0.046(4) 0.028(4) 0.023(4) -0.004(3) 0.011(4) 0.002(3)
C16 0.065(2) 0.044(5) 0.033(5) -0.003(3) 0.004(3) 0.001(2)
C19 0.086(8) 0.055(7) 0.042(6) -0.014(4) 0.010(3) -0.005(2)
C20 0.070(2) 0.058(6) 0.042(3) 0.015(4) -0.004(2) -0.003(3)
N5 0.07(6) 0.041(7) 0.030(9) -0.003(7) 0.013(6) -0.006(7)

loop_
_atom_type_symbol
_atom_type_description
_atom_type_scat_dispersion_real
_atom_type_scat_dispersion_imag
_atom_type_scat_source
C C 0.0033 0.0016 'International Tables Vol C Tables 4.2.6.8 and 6.1.1.4'
H H 0.0000 0.0000 'International Tables Vol C Tables 4.2.6.8 and 6.1.1.4'
N N 0.0061 0.0033 'International Tables Vol C Tables 4.2.6.8 and 6.1.1.4'
O O 0.0106 0.0060 'International Tables Vol C Tables 4.2.6.8 and 6.1.1.4'
Mn Mn 0.3368 0.7283 'International Tables Vol C Tables 4.2.6.8 and 6.1.1.4'

loop_
_geom_angle_atom_site_label_1
_geom_angle_atom_site_label_2
_geom_angle_atom_site_label_3
_geom_angle
_geom_angle_site_symmetry_1
_geom_angle_site_symmetry_3
O4 Mn1 O3 106.8(3) . .
O4 Mn1 O1 100.1(3) . .
O3 Mn1 O1 153.1(3) . .
O4 Mn1 N4 93.9(4) . .
O3 Mn1 N4 92.5(4) . .
O1 Mn1 N4 86.1(3) . .
O4 Mn1 N1 87.8(3) . .
O3 Mn1 N1 87.1(3) . .
O1 Mn1 N1 93.5(3) . .
N4 Mn1 N1 178.3(4) . .
O4 Mn1 O2 157.5(3) . .
O3 Mn1 O2 95.2(3) . .
O1 Mn1 O2 57.9(2) . .
N4 Mn1 O2 89.5(4) . .
N1 Mn1 O2 88.9(3) . .
O4 Mn1 C8 129.0(3) . .
O3 Mn1 C8 124.2(3) . .
O1 Mn1 C8 28.9(3) . .
N4 Mn1 C8 85.2(4) . .
N1 Mn1 C8 93.6(3) . .
O2 Mn1 C8 29.2(3) . .
C8 O1 Mn1 91.7(6) . .
C8 O2 Mn1 88.3(6) . .
C7 O4 Mn1 148.5(7) . .
C7 O3 Mn1 127.8(6) 7_556 .
C4 N2 C14 122.1(9) . .
C4 N2 H2 118.9 . .
C14 N2 H2 119.0 . .
C2 C1 C6 120.1(9) . 4_546
C2 C1 H1 119.9 . .
C6 C1 H1 120.0 4_546 .
C1 C6 C5 120.3(9) 4_556 .
C1 C6 C7 121.0(9) 4_556 .
C5 C6 C7 118.7(8) . .
O1 C8 O2 121.4(9) . .
O1 C8 C2 119.5(8) . .
O2 C8 C2 119.0(9) . .
O1 C8 Mn1 59.4(5) . .
O2 C8 Mn1 62.5(5) . .
C2 C8 Mn1 172.2(7) . .
N2 C4 C3 120.8(9) . .
N2 C4 C5 121.2(8) . 4_546
C3 C4 C5 118.0(8) . 4_546
C9 N1 C13 116.9(10) . .
C9 N1 Mn1 118.7(7) . .
C13 N1 Mn1 124.3(8) . .
C1 C2 C3 120.5(9) . .
C1 C2 C8 119.3(9) . .
C3 C2 C8 120.2(9) . .
C15 N4 Mn1 158.9(16) . .
C6 C5 C4 119.9(8) . 4_556
C6 C5 H5 120.0 . .
C4 C5 H5 120.0 4_556 .
C2 C3 C4 121.1(9) . .
C2 C3 H3 119.4 . .
C4 C3 H3 119.4 . .
O4 C7 O3 124.4(9) . 7_556
O4 C7 C6 119.5(8) . .
O3 C7 C6 116.2(8) 7_556 .
C10 C11 C12 117.0(10) . .
C10 C11 C14 121.7(10) . 3
C12 C11 C14 121.2(10) . 3
N2 C14 C11 113.7(9) . 3_445
N2 C14 H14A 108.8 . .
C11 C14 H14A 108.8 3_445 .
N2 C14 H14B 108.8 . .
C11 C14 H14B 108.8 3_445 .
H14A C14 H14B 107.7 . .
C11 C10 C9 119.4(10) . .
C11 C10 H10 120.3 . .
C9 C10 H10 120.3 . .
C13 C12 C11 120.0(11) . .
C13 C12 H12 120.0 . .
C11 C12 H12 119.9 . .
N4 C15 C16 171(2) . .
N1 C13 C12 123.3(11) . .
N1 C13 H13 118.4 . .
C12 C13 H13 118.3 . .
N1 C9 C10 123.3(10) . .
N1 C9 H9 118.4 . .
C10 C9 H9 118.3 . .
C17 C18 H18A 109.5 . .
C17 C18 H18B 109.5 . .
H18A C18 H18B 109.5 . .
C17 C18 H18C 109.5 . .
H18A C18 H18C 109.5 . .
H18B C18 H18C 109.5 . .
N3 C17 C18 180.000(5) . .
C15 C16 H16B 109.6 . .
H16A C16 H16B 109.5 . .
C15 C16 H16C 109.9 . .
H16A C16 H16C 109.5 . .
H16B C16 H16C 109.5 . .
N5 C19 C20 177(6) . .
C19 C20 H20A 108.1 . .
H20A C20 H20B 109.5 . .
C19 C20 H20C 109.0 . .
H20A C20 H20C 109.4 . .
H20B C20 H20C 109.5 . .

loop_
_geom_bond_atom_site_label_1
_geom_bond_atom_site_label_2
_geom_bond_distance
_geom_bond_site_symmetry_2
Mn1 O4 2.089(7) .
Mn1 O3 2.100(7) .
Mn1 O1 2.240(7) .
Mn1 N4 2.247(11) .
Mn1 N1 2.273(10) .
Mn1 O2 2.310(7) .
Mn1 C8 2.601(10) .
O1 C8 1.259(12) .
O2 C8 1.268(11) .
O4 C7 1.249(12) .
O3 C7 1.278(12) 7_556
N2 C4 1.370(12) .
N2 C14 1.431(13) .
N2 H2 0.8600 .
C1 C2 1.379(15) .
C1 C6 1.393(13) 4_546
C1 H1 0.9300 .
C6 C1 1.393(13) 4_556
C6 C5 1.402(13) .
C6 C7 1.505(12) .
C8 C2 1.499(13) .
C4 C3 1.403(13) .
C4 C5 1.424(13) 4_546
N1 C9 1.318(15) .
N1 C13 1.351(14) .
C2 C3 1.390(14) .
N4 C15 1.16(3) .
C5 C4 1.424(13) 4_556
C5 H5 0.9300 .
C3 H3 0.9300 .
C7 O3 1.278(12) 7_556
C11 C10 1.381(16) .
C11 C12 1.386(16) .
C11 C14 1.510(16) 3
C14 C11 1.510(16) 3_445
C14 H14A 0.9700 .
C14 H14B 0.9700 .
C10 C9 1.392(18) .
C10 H10 0.9300 .
C12 C13 1.358(17) .
C12 H12 0.9300 .
C15 C16 1.51(3) .
C13 H13 0.9300 .
C9 H9 0.9300 .
C18 C17 1.491(14) .
C18 H18A 0.9600 .
C18 H18B 0.9600 .
C18 H18C 0.9600 .
C17 N3 1.13(3) .
C16 H16A 0.9600 .
C16 H16B 0.9600 .
C16 H16C 0.9600 .
C19 N5 1.10(7) .
C19 C20 1.50(5) .
C20 H20A 0.9600 .
C20 H20B 0.9600 .
C20 H20C 0.9601 .

loop_
_geom_torsion_atom_site_label_1
_geom_torsion_atom_site_label_2
_geom_torsion_atom_site_label_3
_geom_torsion_atom_site_label_4
_geom_torsion
_geom_torsion_site_symmetry_1
_geom_torsion_site_symmetry_4
O4 Mn1 O1 C8 -179.6(6) . .
O3 Mn1 O1 C8 -0.6(10) . .
N4 Mn1 O1 C8 87.2(7) . .
N1 Mn1 O1 C8 -91.1(6) . .
O2 Mn1 O1 C8 -4.7(6) . .
O4 Mn1 O2 C8 17.9(11) . .
O3 Mn1 O2 C8 -173.5(6) . .
O1 Mn1 O2 C8 4.6(6) . .
N4 Mn1 O2 C8 -81.1(7) . .
N1 Mn1 O2 C8 99.5(6) . .
O3 Mn1 O4 C7 95.7(13) . .
O1 Mn1 O4 C7 -84.7(13) . .
N4 Mn1 O4 C7 2.0(13) . .
N1 Mn1 O4 C7 -177.9(13) . .
O2 Mn1 O4 C7 -96.1(14) . .
C8 Mn1 O4 C7 -85.0(13) . .
O4 Mn1 O3 C7 -24.7(9) . 7_556
O1 Mn1 O3 C7 156.4(8) . 7_556
N4 Mn1 O3 C7 70.1(9) . 7_556
N1 Mn1 O3 C7 -111.5(8) . 7_556
O2 Mn1 O3 C7 159.9(8) . 7_556
C8 Mn1 O3 C7 156.0(8) . 7_556
Mn1 O1 C8 O2 8.5(10) . .
Mn1 O1 C8 C2 -171.1(8) . .
Mn1 O2 C8 O1 -8.2(10) . .
Mn1 O2 C8 C2 171.3(8) . .
O4 Mn1 C8 O1 0.5(8) . .
O3 Mn1 C8 O1 179.7(6) . .
N4 Mn1 C8 O1 -90.6(7) . .
N1 Mn1 C8 O1 90.7(6) . .
O2 Mn1 C8 O1 171.8(10) . .
O4 Mn1 C8 O2 -171.3(5) . .
O3 Mn1 C8 O2 7.8(7) . .
O1 Mn1 C8 O2 -171.8(10) . .
N4 Mn1 C8 O2 97.6(7) . .
N1 Mn1 C8 O2 -81.1(6) . .
C14 N2 C4 C3 -168.6(10) . .
C14 N2 C4 C5 9.1(15) . 4_546
O4 Mn1 N1 C9 -63.9(9) . .
O3 Mn1 N1 C9 43.0(9) . .
O1 Mn1 N1 C9 -163.9(9) . .
O2 Mn1 N1 C9 138.3(9) . .
C8 Mn1 N1 C9 167.1(9) . .
O4 Mn1 N1 C13 115.0(9) . .
O3 Mn1 N1 C13 -138.0(9) . .
O1 Mn1 N1 C13 15.0(9) . .
O2 Mn1 N1 C13 -42.8(9) . .
C8 Mn1 N1 C13 -14.0(9) . .
C6 C1 C2 C3 -0.3(16) 4_546 .
C6 C1 C2 C8 177.1(10) 4_546 .
O1 C8 C2 C1 5.2(15) . .
O2 C8 C2 C1 -174.4(10) . .
O1 C8 C2 C3 -177.4(10) . .
O2 C8 C2 C3 3.1(15) . .
O4 Mn1 N4 C15 166(4) . .
O3 Mn1 N4 C15 59(4) . .
O1 Mn1 N4 C15 -94(4) . .
O2 Mn1 N4 C15 -36(4) . .
C8 Mn1 N4 C15 -65(4) . .
C1 C6 C5 C4 1.7(15) 4_556 4_556
C7 C6 C5 C4 -178.6(8) . 4_556
C1 C2 C3 C4 -1.4(16) . .
C8 C2 C3 C4 -178.9(9) . .
N2 C4 C3 C2 -179.0(9) . .
C5 C4 C3 C2 3.2(15) 4_546 .
Mn1 O4 C7 O3 -93.8(14) . 7_556
Mn1 O4 C7 C6 86.1(14) . .
C1 C6 C7 O4 176.5(10) 4_556 .
C5 C6 C7 O4 -3.2(14) . .
C1 C6 C7 O3 -3.6(14) 4_556 7_556
C5 C6 C7 O3 176.7(9) . 7_556
C4 N2 C14 C11 73.4(13) . 3_445
C12 C11 C10 C9 0.9(18) . .
C14 C11 C10 C9 179.6(11) 3 .
C10 C11 C12 C13 -0.1(17) . .
C14 C11 C12 C13 -178.8(11) 3 .
C9 N1 C13 C12 1.0(18) . .
Mn1 N1 C13 C12 -177.9(9) . .
C11 C12 C13 N1 -0.9(19) . .
C13 N1 C9 C10 -0.2(19) . .
Mn1 N1 C9 C10 178.8(10) . .
C11 C10 C9 N1 -1(2) . .
